data_1576164
loop_
_publ_author_name
'Zheng, Chenggong'
'Liu, Jiyong'
'Wang, Yongtao'
'Li, Haoran'
'Wang, Yuwen'
'Lu, Zhan'

_publ_section_title
;
 The structural parameter of spin states of <i>C</i>
 <sub>1</sub>-symmetric four-coordinate cobalt complexes: <i>D</i>
 <sub>4</sub>.
;
_journal_issue 1
_journal_name_full 'Chemical science'
_journal_page_first 492
_journal_page_last 499
_journal_paper_doi 10.1039/d5sc06683b
_journal_volume 17
_journal_year 2026
_chemical_absolute_configuration ad
_chemical_formula_moiety 'C30 H38 Co N3 O'
_chemical_formula_sum 'C30 H38 Co N3 O'
_chemical_formula_weight 515.56
_chemical_properties_physical Air-sensitive,Moisture-sensitive,Hygroscopic,Oxygen-sensitive
_space_group_crystal_system orthorhombic
_space_group_IT_number 19
_space_group_name_Hall 'P 2ac 2ab'
_space_group_name_H-M_alt 'P 21 21 21'
_atom_sites_solution_hydrogens geom
_atom_sites_solution_primary dual
_audit_creation_date 2024-03-20
_audit_creation_method
;
Olex2 1.5
(compiled 2022.04.07 svn.rca3783a0 for OlexSys, GUI svn.r6498)
;
_audit_update_record
;
2024-03-28 deposited with the CCDC.	2025-10-27 downloaded from the CCDC.
;
_cell_angle_alpha 90
_cell_angle_beta 90
_cell_angle_gamma 90
_cell_formula_units_Z 4
_cell_length_a 9.2773(3)
_cell_length_b 14.4865(5)
_cell_length_c 20.6304(7)
_cell_measurement_reflns_used 9879
_cell_measurement_temperature 170.00
_cell_measurement_theta_max 60.722
_cell_measurement_theta_min 3.243
_cell_volume 2772.64(16)
_computing_cell_refinement 'SAINT V8.40B (Bruker Nano, Inc., 2019)'
_computing_data_collection 'Bruker Instrument Service vV6.2.14'
_computing_data_reduction 'SAINT V8.40B (Bruker Nano, Inc., 2019)'
_computing_molecular_graphics 'Olex2 1.5 (Dolomanov et al., 2009)'
_computing_publication_material 'Olex2 1.5 (Dolomanov et al., 2009)'
_computing_structure_refinement 'SHELXL 2019/2 (Sheldrick, 2015)'
_computing_structure_solution 'SHELXT 2018/2 (Sheldrick, 2018)'
_diffrn_ambient_temperature 170.00
_diffrn_measured_fraction_theta_full 0.991
_diffrn_measured_fraction_theta_max 0.992
_diffrn_measurement_device_type 'zju Bruker D8 Venture'
_diffrn_measurement_method '\w and \f scans'
_diffrn_radiation_type GaK\a
_diffrn_radiation_wavelength 1.34139
_diffrn_reflns_av_R_equivalents 0.0578
_diffrn_reflns_av_unetI/netI 0.0549
_diffrn_reflns_Laue_measured_fraction_full 0.991
_diffrn_reflns_Laue_measured_fraction_max 0.992
_diffrn_reflns_limit_h_max 12
_diffrn_reflns_limit_h_min -12
_diffrn_reflns_limit_k_max 18
_diffrn_reflns_limit_k_min -18
_diffrn_reflns_limit_l_max 25
_diffrn_reflns_limit_l_min -26
_diffrn_reflns_number 40037
_diffrn_reflns_point_group_measured_fraction_full 0.936
_diffrn_reflns_point_group_measured_fraction_max 0.944
_diffrn_reflns_theta_full 53.594
_diffrn_reflns_theta_max 60.757
_diffrn_reflns_theta_min 3.728
_diffrn_source_current 3.57
_diffrn_source_power 0.24957869999999996
_diffrn_source_voltage 69.91
_exptl_absorpt_coefficient_mu 3.516
_exptl_absorpt_correction_T_max 0.7267
_exptl_absorpt_correction_T_min 0.6490
_exptl_absorpt_correction_type multi-scan
_exptl_absorpt_process_details
;
SADABS-2016/2 (Bruker,2016/2) was used for absorption correction.
wR2(int) was 0.1227 before and 0.0968 after correction.
The Ratio of minimum to maximum transmission is 0.8931.
The \l/2 correction factor is Not present.
;
_exptl_crystal_colour green
_exptl_crystal_colour_primary red
_exptl_crystal_density_diffrn 1.235
_exptl_crystal_description block
_exptl_crystal_F_000 1096
_exptl_crystal_preparation 'Magnetic properties'
_exptl_crystal_recrystallization_method 'Re-crystallisation from solvent: pentane'
_exptl_crystal_size_max 0.04
_exptl_crystal_size_mid 0.03
_exptl_crystal_size_min 0.03
_refine_diff_density_max 0.233
_refine_diff_density_min -0.510
_refine_diff_density_rms 0.054
_refine_ls_abs_structure_details
;
 Refined as an inversion twin.
;
_refine_ls_abs_structure_Flack 0.047(5)
_refine_ls_extinction_method none
_refine_ls_goodness_of_fit_ref 1.054
_refine_ls_hydrogen_treatment constr
_refine_ls_matrix_type full
_refine_ls_number_parameters 346
_refine_ls_number_reflns 6021
_refine_ls_number_restraints 46
_refine_ls_restrained_S_all 1.066
_refine_ls_R_factor_all 0.0374
_refine_ls_R_factor_gt 0.0345
_refine_ls_shift/su_max 0.001
_refine_ls_shift/su_mean 0.000
_refine_ls_structure_factor_coef Fsqd
_refine_ls_weighting_details 'w=1/[\s^2^(Fo^2^)+(0.0538P)^2^] where P=(Fo^2^+2Fc^2^)/3'
_refine_ls_weighting_scheme calc
_refine_ls_wR_factor_gt 0.0874
_refine_ls_wR_factor_ref 0.0888
_reflns_Friedel_coverage 0.691
_reflns_Friedel_fraction_full 0.865
_reflns_Friedel_fraction_max 0.882
_reflns_number_gt 5571
_reflns_number_total 6021
_reflns_threshold_expression 'I > 2\s(I)'
_cod_data_source_file d5sc06683b2.cif
_cod_data_source_block 240319_zcg03064_0m
_cod_depositor_comments 'Adding full bibliography for 1576157--1576173.cif.'
_cod_database_code 1576164
_shelx_shelxl_version_number 2019/2
_shelx_space_group_comment
;
The symmetry employed for this shelxl refinement is uniquely defined
by the following loop, which should always be used as a source of
symmetry information in preference to the above space-group names.
They are only intended as comments.
;
_shelx_estimated_absorpt_t_max 0.902
_shelx_estimated_absorpt_t_min 0.872
_olex2_refinement_description
;
1. Twinned data refinement
 Scales: 0.953(5)
 0.047(5)
2. Fixed Uiso
 At 1.2 times of:
  All C(H) groups, All C(H,H) groups
 At 1.5 times of:
  All C(H,H,H) groups
3. Restrained distances
 C7-C9 \\sim C7-C9A
 with sigma of 0.02
 C7-C8 \\sim C7-C8A
 with sigma of 0.02
4. Rigid bond restraints
 C7, C8, C8A
 with sigma for 1-2 distances of 0.001 and sigma for 1-3 distances of 0.002
5. Uiso/Uaniso restraints and constraints
C7 \\sim C8 \\sim C8A \\sim C9 \\sim C9A: within 2A with sigma of 0.01 and
sigma for terminal atoms of 0.02 within 2A
Uanis(C8A) \\sim Ueq: with sigma of 0.01 and sigma for terminal atoms of 0.02
6. Others
 Sof(H7b)=Sof(C8A)=Sof(H8Aa)=Sof(H8Ab)=Sof(H8Ac)=Sof(C9A)=Sof(H9Aa)=Sof(H9Ab)=
 Sof(H9Ac)=1-FVAR(1)
 Sof(H7a)=Sof(C8)=Sof(H8a)=Sof(H8b)=Sof(H8c)=Sof(C9)=Sof(H9a)=Sof(H9b)=
 Sof(H9c)=FVAR(1)
7.a Ternary CH refined with riding coordinates:
 C7(H7a), C7(H7b), C10(H10), C26(H26), C27(H27)
7.b Secondary CH2 refined with riding coordinates:
 C25(H25a,H25b)
7.c Aromatic/amide H refined with riding coordinates:
 C3(H3), C4(H4), C5(H5), C16(H16), C17(H17), C21(H21), C22(H22), C23(H23)
7.d Idealised Me refined as rotating group:
 C8(H8a,H8b,H8c), C8A(H8Aa,H8Ab,H8Ac), C9(H9a,H9b,H9c), C9A(H9Aa,H9Ab,H9Ac),
 C11(H11a,H11b,H11c), C12(H12a,H12b,H12c), C14(H14a,H14b,H14c), C28(H28a,H28b,
 H28c), C29(H29a,H29b,H29c), C30(H30a,H30b,H30c)
;
_olex2_submission_special_instructions 'No special instructions were received'

loop_
_space_group_symop_operation_xyz
'x, y, z'
'-x+1/2, -y, z+1/2'
'-x, y+1/2, -z+1/2'
'x+1/2, -y+1/2, -z'

loop_
_atom_site_label
_atom_site_type_symbol
_atom_site_fract_x
_atom_site_fract_y
_atom_site_fract_z
_atom_site_U_iso_or_equiv
_atom_site_adp_type
_atom_site_occupancy
_atom_site_site_symmetry_order
_atom_site_calc_flag
_atom_site_refinement_flags_posn
_atom_site_refinement_flags_adp
_atom_site_refinement_flags_occupancy
_atom_site_disorder_assembly
_atom_site_disorder_group
Co1 Co 0.73320(3) 0.64451(2) 0.35096(2) 0.02581(11) Uani 1 1 d . . . . .
O1 O 0.9740(2) 0.87994(14) 0.35256(11) 0.0474(5) Uani 1 1 d . . . . .
N1 N 0.5710(2) 0.56482(13) 0.34769(10) 0.0262(4) Uani 1 1 d . . . . .
C1 C 0.5704(3) 0.47366(16) 0.31984(11) 0.0266(5) Uani 1 1 d . . . . .
N2 N 0.5985(2) 0.72530(13) 0.39285(9) 0.0261(4) Uani 1 1 d . . . . .
C2 C 0.5675(3) 0.39655(18) 0.36083(12) 0.0375(6) Uani 1 1 d . . . . .
N3 N 0.8700(2) 0.74080(15) 0.34103(10) 0.0314(4) Uani 1 1 d . . . . .
C3 C 0.5683(3) 0.30923(18) 0.33300(13) 0.0409(6) Uani 1 1 d . . . . .
H3 H 0.567309 0.256310 0.360186 0.049 Uiso 1 1 calc R U . . .
C4 C 0.5707(3) 0.29791(18) 0.26631(13) 0.0363(6) Uani 1 1 d . . . . .
H4 H 0.571157 0.237718 0.248041 0.044 Uiso 1 1 calc R U . . .
C5 C 0.5723(3) 0.37417(17) 0.22677(12) 0.0311(5) Uani 1 1 d . . . . .
H5 H 0.572424 0.366080 0.181069 0.037 Uiso 1 1 calc R U . . .
C6 C 0.5739(3) 0.46348(16) 0.25245(11) 0.0273(5) Uani 1 1 d . . . . .
C7 C 0.5643(5) 0.4052(2) 0.43452(14) 0.0575(9) Uani 1 1 d D U . . .
H7A H 0.506967 0.462787 0.441659 0.069 Uiso 0.43(2) 1 calc R U P A 1
H7B H 0.546577 0.470995 0.446890 0.069 Uiso 0.57(2) 1 calc R U P A 2
C8 C 0.6980(13) 0.4263(13) 0.4633(5) 0.069(3) Uani 0.43(2) 1 d D U P A 1
H8A H 0.763201 0.373452 0.458730 0.103 Uiso 0.43(2) 1 calc R U P A 1
H8B H 0.683757 0.439840 0.509404 0.103 Uiso 0.43(2) 1 calc R U P A 1
H8C H 0.740173 0.480251 0.441814 0.103 Uiso 0.43(2) 1 calc R U P A 1
C8A C 0.7232(10) 0.3730(10) 0.4606(4) 0.073(3) Uani 0.57(2) 1 d D U P A 2
H8AA H 0.737395 0.307288 0.451275 0.110 Uiso 0.57(2) 1 calc R U P A 2
H8AB H 0.729201 0.383171 0.507529 0.110 Uiso 0.57(2) 1 calc R U P A 2
H8AC H 0.797982 0.409177 0.438775 0.110 Uiso 0.57(2) 1 calc R U P A 2
C9 C 0.469(3) 0.3301(18) 0.4650(14) 0.057(5) Uani 0.43(2) 1 d D U P A 1
H9A H 0.514019 0.269533 0.458290 0.085 Uiso 0.43(2) 1 calc R U P A 1
H9B H 0.373890 0.330930 0.444584 0.085 Uiso 0.43(2) 1 calc R U P A 1
H9C H 0.459233 0.341755 0.511567 0.085 Uiso 0.43(2) 1 calc R U P A 1
C9A C 0.460(2) 0.3443(14) 0.4688(12) 0.068(5) Uani 0.57(2) 1 d D U P A 2
H9AA H 0.492764 0.280133 0.466552 0.102 Uiso 0.57(2) 1 calc R U P A 2
H9AB H 0.364746 0.349393 0.448168 0.102 Uiso 0.57(2) 1 calc R U P A 2
H9AC H 0.452235 0.363222 0.514313 0.102 Uiso 0.57(2) 1 calc R U P A 2
C10 C 0.5714(3) 0.54609(17) 0.20713(12) 0.0351(6) Uani 1 1 d . . . . .
H10 H 0.591726 0.602716 0.233310 0.042 Uiso 1 1 calc R U . . .
C11 C 0.6850(4) 0.5395(2) 0.15369(14) 0.0516(8) Uani 1 1 d . . . . .
H11A H 0.781277 0.537511 0.173233 0.077 Uiso 1 1 calc R U . . .
H11B H 0.677675 0.593557 0.125296 0.077 Uiso 1 1 calc R U . . .
H11C H 0.669054 0.483306 0.128269 0.077 Uiso 1 1 calc R U . . .
C12 C 0.4193(4) 0.5555(2) 0.17801(15) 0.0483(8) Uani 1 1 d . . . . .
H12A H 0.393734 0.498312 0.155343 0.072 Uiso 1 1 calc R U . . .
H12B H 0.417638 0.607123 0.147350 0.072 Uiso 1 1 calc R U . . .
H12C H 0.349653 0.566923 0.212817 0.072 Uiso 1 1 calc R U . . .
C13 C 0.4487(3) 0.59922(17) 0.36928(11) 0.0275(5) Uani 1 1 d . . . . .
C14 C 0.3051(3) 0.5532(2) 0.36056(13) 0.0385(6) Uani 1 1 d . . . . .
H14A H 0.255626 0.580058 0.323067 0.058 Uiso 1 1 calc R U . . .
H14B H 0.246428 0.562447 0.399535 0.058 Uiso 1 1 calc R U . . .
H14C H 0.319331 0.486918 0.353386 0.058 Uiso 1 1 calc R U . . .
C15 C 0.4630(3) 0.68796(17) 0.39923(11) 0.0277(5) Uani 1 1 d . . . . .
C16 C 0.3527(3) 0.73095(19) 0.43540(12) 0.0348(6) Uani 1 1 d . . . . .
H16 H 0.259844 0.703525 0.437986 0.042 Uiso 1 1 calc R U . . .
C17 C 0.3801(3) 0.81221(19) 0.46668(13) 0.0397(6) Uani 1 1 d . . . . .
H17 H 0.307458 0.840525 0.492325 0.048 Uiso 1 1 calc R U . . .
C18 C 0.5173(3) 0.85394(19) 0.46065(11) 0.0357(5) Uani 1 1 d . . . . .
C19 C 0.6250(3) 0.80984(16) 0.42192(11) 0.0300(5) Uani 1 1 d . . . . .
C20 C 0.7589(3) 0.85532(16) 0.41309(12) 0.0341(5) Uani 1 1 d . . . . .
C21 C 0.7842(4) 0.94086(19) 0.44380(14) 0.0439(7) Uani 1 1 d . . . . .
H21 H 0.874316 0.970945 0.438060 0.053 Uiso 1 1 calc R U . . .
C22 C 0.6801(4) 0.9813(2) 0.48195(14) 0.0500(8) Uani 1 1 d . . . . .
H22 H 0.699577 1.038607 0.502580 0.060 Uiso 1 1 calc R U . . .
C23 C 0.5499(4) 0.9401(2) 0.49040(13) 0.0457(7) Uani 1 1 d . . . . .
H23 H 0.479253 0.969376 0.516659 0.055 Uiso 1 1 calc R U . . .
C24 C 0.8666(3) 0.82037(18) 0.36884(13) 0.0351(6) Uani 1 1 d . . . . .
C25 C 1.0715(3) 0.8289(2) 0.31088(16) 0.0464(7) Uani 1 1 d . . . . .
H25A H 1.160398 0.811675 0.334496 0.056 Uiso 1 1 calc R U . . .
H25B H 1.098035 0.865790 0.272308 0.056 Uiso 1 1 calc R U . . .
C26 C 0.9863(3) 0.74298(19) 0.29130(13) 0.0364(6) Uani 1 1 d . . . . .
H26 H 1.048601 0.687038 0.295925 0.044 Uiso 1 1 calc R U . . .
C27 C 0.9208(3) 0.7455(2) 0.22314(13) 0.0398(6) Uani 1 1 d . . . . .
H27 H 0.850814 0.693096 0.220185 0.048 Uiso 1 1 calc R U . . .
C28 C 1.0375(4) 0.7285(3) 0.17201(18) 0.0660(10) Uani 1 1 d . . . . .
H28A H 0.994052 0.730070 0.128718 0.099 Uiso 1 1 calc R U . . .
H28B H 1.081794 0.668031 0.179342 0.099 Uiso 1 1 calc R U . . .
H28C H 1.111299 0.776717 0.175242 0.099 Uiso 1 1 calc R U . . .
C29 C 0.8375(4) 0.8335(2) 0.20928(16) 0.0524(8) Uani 1 1 d . . . . .
H29A H 0.904172 0.885942 0.208615 0.079 Uiso 1 1 calc R U . . .
H29B H 0.765041 0.843018 0.243175 0.079 Uiso 1 1 calc R U . . .
H29C H 0.789628 0.828261 0.167098 0.079 Uiso 1 1 calc R U . . .
C30 C 0.8763(3) 0.54767(19) 0.33216(14) 0.0374(6) Uani 1 1 d . . . . .
H30A H 0.835259 0.487076 0.342431 0.056 Uiso 1 1 calc R U . . .
H30B H 0.962649 0.557932 0.358561 0.056 Uiso 1 1 calc R U . . .
H30C H 0.902208 0.549821 0.286131 0.056 Uiso 1 1 calc R U . . .

loop_
_atom_site_aniso_label
_atom_site_aniso_U_11
_atom_site_aniso_U_22
_atom_site_aniso_U_33
_atom_site_aniso_U_23
_atom_site_aniso_U_13
_atom_site_aniso_U_12
Co1 0.02637(16) 0.02329(16) 0.02778(17) -0.00145(13) -0.00019(12) 0.00042(12)
O1 0.0438(11) 0.0415(11) 0.0568(12) -0.0008(9) -0.0058(10) -0.0169(8)
N1 0.0321(9) 0.0234(9) 0.0230(9) -0.0006(8) 0.0010(8) 0.0006(7)
C1 0.0296(12) 0.0229(11) 0.0273(11) -0.0037(9) 0.0005(9) -0.0012(9)
N2 0.0332(10) 0.0229(9) 0.0221(9) -0.0013(7) -0.0029(8) 0.0022(8)
C2 0.0550(16) 0.0268(12) 0.0308(13) 0.0012(10) 0.0005(11) -0.0016(11)
N3 0.0280(9) 0.0320(11) 0.0344(11) 0.0020(9) -0.0033(9) -0.0015(8)
C3 0.0572(17) 0.0260(13) 0.0395(15) 0.0030(10) -0.0005(12) -0.0037(12)
C4 0.0415(14) 0.0246(12) 0.0428(14) -0.0067(10) 0.0008(11) -0.0017(11)
C5 0.0334(12) 0.0298(13) 0.0302(12) -0.0068(9) 0.0001(9) -0.0004(10)
C6 0.0273(11) 0.0265(12) 0.0283(11) -0.0020(9) 0.0001(9) -0.0010(9)
C7 0.103(3) 0.0411(17) 0.0287(14) 0.0021(12) -0.0020(16) -0.0090(18)
C8 0.090(5) 0.069(8) 0.047(5) 0.006(5) 0.003(4) -0.010(6)
C8A 0.098(4) 0.085(7) 0.037(3) 0.012(4) -0.027(3) -0.040(4)
C9 0.086(10) 0.051(7) 0.034(6) 0.006(6) 0.014(7) -0.017(9)
C9A 0.086(7) 0.071(9) 0.047(7) 0.010(6) 0.022(5) 0.036(6)
C10 0.0534(16) 0.0248(12) 0.0270(12) -0.0011(9) -0.0022(11) -0.0028(11)
C11 0.079(2) 0.0421(16) 0.0337(14) -0.0017(12) 0.0134(15) -0.0128(15)
C12 0.065(2) 0.0314(14) 0.0489(16) 0.0008(12) -0.0203(15) 0.0050(14)
C13 0.0323(12) 0.0276(11) 0.0227(11) 0.0008(9) 0.0024(9) -0.0015(9)
C14 0.0328(12) 0.0418(14) 0.0409(14) -0.0049(12) 0.0061(11) -0.0038(11)
C15 0.0328(12) 0.0289(12) 0.0214(10) -0.0015(9) 0.0021(9) 0.0029(10)
C16 0.0369(13) 0.0365(14) 0.0309(13) 0.0027(10) 0.0079(10) 0.0049(11)
C17 0.0530(17) 0.0371(14) 0.0291(13) 0.0001(10) 0.0115(12) 0.0136(13)
C18 0.0550(15) 0.0293(12) 0.0228(11) -0.0028(10) -0.0027(10) 0.0082(13)
C19 0.0425(13) 0.0256(12) 0.0219(11) -0.0011(9) -0.0063(10) 0.0040(10)
C20 0.0455(13) 0.0258(11) 0.0310(12) -0.0010(9) -0.0110(10) -0.0008(12)
C21 0.0612(18) 0.0294(13) 0.0409(14) -0.0035(11) -0.0140(13) -0.0046(13)
C22 0.083(2) 0.0293(14) 0.0372(15) -0.0083(11) -0.0160(15) 0.0009(15)
C23 0.074(2) 0.0345(14) 0.0284(13) -0.0075(11) -0.0031(13) 0.0108(15)
C24 0.0351(13) 0.0317(12) 0.0386(14) 0.0037(10) -0.0096(10) -0.0069(10)
C25 0.0346(14) 0.0534(18) 0.0511(17) 0.0059(13) -0.0028(12) -0.0126(13)
C26 0.0270(12) 0.0389(14) 0.0433(14) 0.0048(12) -0.0004(10) -0.0021(11)
C27 0.0339(13) 0.0452(16) 0.0404(15) 0.0016(12) 0.0019(11) -0.0061(12)
C28 0.055(2) 0.090(3) 0.0528(19) -0.0020(19) 0.0123(16) 0.001(2)
C29 0.0471(17) 0.059(2) 0.0514(18) 0.0147(15) -0.0088(14) -0.0013(15)
C30 0.0308(12) 0.0322(13) 0.0492(16) 0.0007(11) 0.0023(11) 0.0032(11)

loop_
_atom_type_symbol
_atom_type_description
_atom_type_scat_dispersion_real
_atom_type_scat_dispersion_imag
_atom_type_scat_source
C C 0.0137 0.0067 'International Tables Vol C Tables 4.2.6.8 and 6.1.1.4'
H H 0.0000 0.0000 'International Tables Vol C Tables 4.2.6.8 and 6.1.1.4'
Co Co -0.6628 2.9049 'International Tables Vol C Tables 4.2.6.8 and 6.1.1.4'
N N 0.0241 0.0134 'International Tables Vol C Tables 4.2.6.8 and 6.1.1.4'
O O 0.0389 0.0241 'International Tables Vol C Tables 4.2.6.8 and 6.1.1.4'

loop_
_geom_angle_atom_site_label_1
_geom_angle_atom_site_label_2
_geom_angle_atom_site_label_3
_geom_angle
_geom_angle_site_symmetry_1
_geom_angle_site_symmetry_3
_geom_angle_publ_flag
N1 Co1 N2 82.57(8) . . ?
N1 Co1 C30 95.40(10) . . ?
N2 Co1 C30 164.24(10) . . ?
N3 Co1 N1 166.90(9) . . ?
N3 Co1 N2 92.05(9) . . ?
N3 Co1 C30 92.95(10) . . ?
C24 O1 C25 106.2(2) . . ?
C1 N1 Co1 125.11(15) . . ?
C13 N1 Co1 116.17(16) . . ?
C13 N1 C1 118.6(2) . . ?
C2 C1 N1 119.4(2) . . ?
C6 C1 N1 119.6(2) . . ?
C6 C1 C2 121.1(2) . . ?
C15 N2 Co1 113.50(15) . . ?
C15 N2 C19 117.9(2) . . ?
C19 N2 Co1 128.23(17) . . ?
C1 C2 C7 122.4(2) . . ?
C3 C2 C1 118.5(2) . . ?
C3 C2 C7 119.1(2) . . ?
C24 N3 Co1 126.41(19) . . ?
C24 N3 C26 107.8(2) . . ?
C26 N3 Co1 125.08(17) . . ?
C2 C3 H3 119.4 . . ?
C4 C3 C2 121.2(3) . . ?
C4 C3 H3 119.4 . . ?
C3 C4 H4 120.2 . . ?
C5 C4 C3 119.7(2) . . ?
C5 C4 H4 120.2 . . ?
C4 C5 H5 119.4 . . ?
C4 C5 C6 121.3(2) . . ?
C6 C5 H5 119.4 . . ?
C1 C6 C10 121.9(2) . . ?
C5 C6 C1 118.3(2) . . ?
C5 C6 C10 119.7(2) . . ?
C2 C7 H7A 103.0 . . ?
C2 C7 H7B 109.6 . . ?
C2 C7 C8A 106.7(4) . . ?
C2 C7 C9 111.1(12) . . ?
C8 C7 C2 114.9(5) . . ?
C8 C7 H7A 103.0 . . ?
C8 C7 C9 119.1(13) . . ?
C8A C7 H7B 109.6 . . ?
C9 C7 H7A 103.0 . . ?
C9A C7 C2 115.9(11) . . ?
C9A C7 H7B 109.6 . . ?
C9A C7 C8A 105.2(10) . . ?
C7 C8 H8A 109.5 . . ?
C7 C8 H8B 109.5 . . ?
C7 C8 H8C 109.5 . . ?
H8A C8 H8B 109.5 . . ?
H8A C8 H8C 109.5 . . ?
H8B C8 H8C 109.5 . . ?
C7 C8A H8AA 109.5 . . ?
C7 C8A H8AB 109.5 . . ?
C7 C8A H8AC 109.5 . . ?
H8AA C8A H8AB 109.5 . . ?
H8AA C8A H8AC 109.5 . . ?
H8AB C8A H8AC 109.5 . . ?
C7 C9 H9A 109.5 . . ?
C7 C9 H9B 109.5 . . ?
C7 C9 H9C 109.5 . . ?
H9A C9 H9B 109.5 . . ?
H9A C9 H9C 109.5 . . ?
H9B C9 H9C 109.5 . . ?
C7 C9A H9AA 109.5 . . ?
C7 C9A H9AB 109.5 . . ?
C7 C9A H9AC 109.5 . . ?
H9AA C9A H9AB 109.5 . . ?
H9AA C9A H9AC 109.5 . . ?
H9AB C9A H9AC 109.5 . . ?
C6 C10 H10 108.1 . . ?
C6 C10 C11 112.6(2) . . ?
C6 C10 C12 108.9(2) . . ?
C11 C10 H10 108.1 . . ?
C11 C10 C12 110.9(2) . . ?
C12 C10 H10 108.1 . . ?
C10 C11 H11A 109.5 . . ?
C10 C11 H11B 109.5 . . ?
C10 C11 H11C 109.5 . . ?
H11A C11 H11B 109.5 . . ?
H11A C11 H11C 109.5 . . ?
H11B C11 H11C 109.5 . . ?
C10 C12 H12A 109.5 . . ?
C10 C12 H12B 109.5 . . ?
C10 C12 H12C 109.5 . . ?
H12A C12 H12B 109.5 . . ?
H12A C12 H12C 109.5 . . ?
H12B C12 H12C 109.5 . . ?
N1 C13 C14 123.8(2) . . ?
N1 C13 C15 113.9(2) . . ?
C15 C13 C14 122.2(2) . . ?
C13 C14 H14A 109.5 . . ?
C13 C14 H14B 109.5 . . ?
C13 C14 H14C 109.5 . . ?
H14A C14 H14B 109.5 . . ?
H14A C14 H14C 109.5 . . ?
H14B C14 H14C 109.5 . . ?
N2 C15 C13 113.4(2) . . ?
N2 C15 C16 122.7(2) . . ?
C16 C15 C13 123.8(2) . . ?
C15 C16 H16 120.2 . . ?
C17 C16 C15 119.7(3) . . ?
C17 C16 H16 120.2 . . ?
C16 C17 H17 120.2 . . ?
C16 C17 C18 119.6(2) . . ?
C18 C17 H17 120.2 . . ?
C17 C18 C19 119.1(2) . . ?
C17 C18 C23 121.9(3) . . ?
C23 C18 C19 119.0(3) . . ?
N2 C19 C18 120.8(2) . . ?
N2 C19 C20 120.7(2) . . ?
C20 C19 C18 118.5(2) . . ?
C19 C20 C24 121.6(2) . . ?
C21 C20 C19 119.7(3) . . ?
C21 C20 C24 118.4(3) . . ?
C20 C21 H21 119.5 . . ?
C22 C21 C20 120.9(3) . . ?
C22 C21 H21 119.5 . . ?
C21 C22 H22 119.7 . . ?
C23 C22 C21 120.7(3) . . ?
C23 C22 H22 119.7 . . ?
C18 C23 H23 119.4 . . ?
C22 C23 C18 121.2(3) . . ?
C22 C23 H23 119.4 . . ?
O1 C24 C20 116.1(2) . . ?
N3 C24 O1 116.1(2) . . ?
N3 C24 C20 127.7(2) . . ?
O1 C25 H25A 110.9 . . ?
O1 C25 H25B 110.9 . . ?
O1 C25 C26 104.5(2) . . ?
H25A C25 H25B 108.9 . . ?
C26 C25 H25A 110.9 . . ?
C26 C25 H25B 110.9 . . ?
N3 C26 C25 102.1(2) . . ?
N3 C26 H26 109.6 . . ?
N3 C26 C27 110.2(2) . . ?
C25 C26 H26 109.6 . . ?
C25 C26 C27 115.4(2) . . ?
C27 C26 H26 109.6 . . ?
C26 C27 H27 107.2 . . ?
C28 C27 C26 110.3(3) . . ?
C28 C27 H27 107.2 . . ?
C29 C27 C26 113.2(3) . . ?
C29 C27 H27 107.2 . . ?
C29 C27 C28 111.4(3) . . ?
C27 C28 H28A 109.5 . . ?
C27 C28 H28B 109.5 . . ?
C27 C28 H28C 109.5 . . ?
H28A C28 H28B 109.5 . . ?
H28A C28 H28C 109.5 . . ?
H28B C28 H28C 109.5 . . ?
C27 C29 H29A 109.5 . . ?
C27 C29 H29B 109.5 . . ?
C27 C29 H29C 109.5 . . ?
H29A C29 H29B 109.5 . . ?
H29A C29 H29C 109.5 . . ?
H29B C29 H29C 109.5 . . ?
Co1 C30 H30A 109.5 . . ?
Co1 C30 H30B 109.5 . . ?
Co1 C30 H30C 109.5 . . ?
H30A C30 H30B 109.5 . . ?
H30A C30 H30C 109.5 . . ?
H30B C30 H30C 109.5 . . ?

loop_
_geom_bond_atom_site_label_1
_geom_bond_atom_site_label_2
_geom_bond_distance
_geom_bond_site_symmetry_2
_geom_bond_publ_flag
Co1 N1 1.898(2) . ?
Co1 N2 1.918(2) . ?
Co1 N3 1.897(2) . ?
Co1 C30 1.970(3) . ?
O1 C24 1.360(3) . ?
O1 C25 1.451(4) . ?
N1 C1 1.440(3) . ?
N1 C13 1.317(3) . ?
C1 C2 1.401(3) . ?
C1 C6 1.398(3) . ?
N2 C15 1.375(3) . ?
N2 C19 1.386(3) . ?
C2 C3 1.389(4) . ?
C2 C7 1.526(4) . ?
N3 C24 1.288(3) . ?
N3 C26 1.489(3) . ?
C3 H3 0.9500 . ?
C3 C4 1.386(4) . ?
C4 H4 0.9500 . ?
C4 C5 1.373(4) . ?
C5 H5 0.9500 . ?
C5 C6 1.398(3) . ?
C6 C10 1.519(3) . ?
C7 H7A 1.0000 . ?
C7 H7B 1.0000 . ?
C7 C8 1.409(11) . ?
C7 C8A 1.637(11) . ?
C7 C9 1.536(13) . ?
C7 C9A 1.492(13) . ?
C8 H8A 0.9800 . ?
C8 H8B 0.9800 . ?
C8 H8C 0.9800 . ?
C8A H8AA 0.9800 . ?
C8A H8AB 0.9800 . ?
C8A H8AC 0.9800 . ?
C9 H9A 0.9800 . ?
C9 H9B 0.9800 . ?
C9 H9C 0.9800 . ?
C9A H9AA 0.9800 . ?
C9A H9AB 0.9800 . ?
C9A H9AC 0.9800 . ?
C10 H10 1.0000 . ?
C10 C11 1.528(4) . ?
C10 C12 1.540(4) . ?
C11 H11A 0.9800 . ?
C11 H11B 0.9800 . ?
C11 H11C 0.9800 . ?
C12 H12A 0.9800 . ?
C12 H12B 0.9800 . ?
C12 H12C 0.9800 . ?
C13 C14 1.501(3) . ?
C13 C15 1.432(3) . ?
C14 H14A 0.9800 . ?
C14 H14B 0.9800 . ?
C14 H14C 0.9800 . ?
C15 C16 1.411(3) . ?
C16 H16 0.9500 . ?
C16 C17 1.366(4) . ?
C17 H17 0.9500 . ?
C17 C18 1.415(4) . ?
C18 C19 1.430(4) . ?
C18 C23 1.424(4) . ?
C19 C20 1.418(4) . ?
C20 C21 1.411(3) . ?
C20 C24 1.445(4) . ?
C21 H21 0.9500 . ?
C21 C22 1.377(5) . ?
C22 H22 0.9500 . ?
C22 C23 1.359(5) . ?
C23 H23 0.9500 . ?
C25 H25A 0.9900 . ?
C25 H25B 0.9900 . ?
C25 C26 1.528(4) . ?
C26 H26 1.0000 . ?
C26 C27 1.533(4) . ?
C27 H27 1.0000 . ?
C27 C28 1.531(4) . ?
C27 C29 1.518(4) . ?
C28 H28A 0.9800 . ?
C28 H28B 0.9800 . ?
C28 H28C 0.9800 . ?
C29 H29A 0.9800 . ?
C29 H29B 0.9800 . ?
C29 H29C 0.9800 . ?
C30 H30A 0.9800 . ?
C30 H30B 0.9800 . ?
C30 H30C 0.9800 . ?

loop_
_geom_torsion_atom_site_label_1
_geom_torsion_atom_site_label_2
_geom_torsion_atom_site_label_3
_geom_torsion_atom_site_label_4
_geom_torsion
_geom_torsion_site_symmetry_1
_geom_torsion_site_symmetry_2
_geom_torsion_site_symmetry_3
_geom_torsion_site_symmetry_4
_geom_torsion_publ_flag
Co1 N1 C1 C2 106.0(2) . . . . ?
Co1 N1 C1 C6 -73.5(3) . . . . ?
Co1 N1 C13 C14 169.44(19) . . . . ?
Co1 N1 C13 C15 -7.4(3) . . . . ?
Co1 N2 C15 C13 -4.0(2) . . . . ?
Co1 N2 C15 C16 172.15(19) . . . . ?
Co1 N2 C19 C18 -169.16(17) . . . . ?
Co1 N2 C19 C20 11.9(3) . . . . ?
Co1 N3 C24 O1 -177.69(17) . . . . ?
Co1 N3 C24 C20 -0.6(4) . . . . ?
Co1 N3 C26 C25 -173.82(18) . . . . ?
Co1 N3 C26 C27 63.1(3) . . . . ?
O1 C25 C26 N3 -17.8(3) . . . . ?
O1 C25 C26 C27 101.7(3) . . . . ?
N1 Co1 N3 C24 78.2(5) . . . . ?
N1 Co1 N3 C26 -90.9(4) . . . . ?
N1 C1 C2 C3 -179.4(2) . . . . ?
N1 C1 C2 C7 0.3(4) . . . . ?
N1 C1 C6 C5 -179.6(2) . . . . ?
N1 C1 C6 C10 -2.9(4) . . . . ?
N1 C13 C15 N2 7.4(3) . . . . ?
N1 C13 C15 C16 -168.8(2) . . . . ?
C1 N1 C13 C14 -6.5(3) . . . . ?
C1 N1 C13 C15 176.69(19) . . . . ?
C1 C2 C3 C4 -0.6(4) . . . . ?
C1 C2 C7 C8 -77.9(10) . . . . ?
C1 C2 C7 C8A -108.4(6) . . . . ?
C1 C2 C7 C9 143.1(13) . . . . ?
C1 C2 C7 C9A 135.0(11) . . . . ?
C1 C6 C10 C11 133.2(3) . . . . ?
C1 C6 C10 C12 -103.4(3) . . . . ?
N2 Co1 N1 C1 179.76(19) . . . . ?
N2 Co1 N1 C13 4.10(18) . . . . ?
N2 Co1 N3 C24 12.8(2) . . . . ?
N2 Co1 N3 C26 -156.31(19) . . . . ?
N2 C15 C16 C17 -1.2(4) . . . . ?
N2 C19 C20 C21 -179.2(2) . . . . ?
N2 C19 C20 C24 6.2(3) . . . . ?
C2 C1 C6 C5 0.9(4) . . . . ?
C2 C1 C6 C10 177.7(3) . . . . ?
C2 C3 C4 C5 0.1(5) . . . . ?
N3 Co1 N1 C1 113.4(4) . . . . ?
N3 Co1 N1 C13 -62.3(5) . . . . ?
N3 C26 C27 C28 -168.9(3) . . . . ?
N3 C26 C27 C29 65.5(3) . . . . ?
C3 C2 C7 C8 101.8(9) . . . . ?
C3 C2 C7 C8A 71.3(6) . . . . ?
C3 C2 C7 C9 -37.2(14) . . . . ?
C3 C2 C7 C9A -45.4(11) . . . . ?
C3 C4 C5 C6 1.0(4) . . . . ?
C4 C5 C6 C1 -1.5(4) . . . . ?
C4 C5 C6 C10 -178.3(3) . . . . ?
C5 C6 C10 C11 -50.1(3) . . . . ?
C5 C6 C10 C12 73.3(3) . . . . ?
C6 C1 C2 C3 0.1(4) . . . . ?
C6 C1 C2 C7 179.7(3) . . . . ?
C7 C2 C3 C4 179.8(3) . . . . ?
C13 N1 C1 C2 -78.4(3) . . . . ?
C13 N1 C1 C6 102.1(3) . . . . ?
C13 C15 C16 C17 174.6(2) . . . . ?
C14 C13 C15 N2 -169.5(2) . . . . ?
C14 C13 C15 C16 14.4(4) . . . . ?
C15 N2 C19 C18 3.8(3) . . . . ?
C15 N2 C19 C20 -175.2(2) . . . . ?
C15 C16 C17 C18 2.1(4) . . . . ?
C16 C17 C18 C19 -0.2(4) . . . . ?
C16 C17 C18 C23 177.8(2) . . . . ?
C17 C18 C19 N2 -2.9(4) . . . . ?
C17 C18 C19 C20 176.1(2) . . . . ?
C17 C18 C23 C22 -177.2(3) . . . . ?
C18 C19 C20 C21 1.7(3) . . . . ?
C18 C19 C20 C24 -172.9(2) . . . . ?
C19 N2 C15 C13 -177.99(19) . . . . ?
C19 N2 C15 C16 -1.8(3) . . . . ?
C19 C18 C23 C22 0.8(4) . . . . ?
C19 C20 C21 C22 -0.5(4) . . . . ?
C19 C20 C24 O1 164.7(2) . . . . ?
C19 C20 C24 N3 -12.4(4) . . . . ?
C20 C21 C22 C23 -0.7(5) . . . . ?
C21 C20 C24 O1 -10.0(3) . . . . ?
C21 C20 C24 N3 173.0(3) . . . . ?
C21 C22 C23 C18 0.5(5) . . . . ?
C23 C18 C19 N2 179.1(2) . . . . ?
C23 C18 C19 C20 -1.9(3) . . . . ?
C24 O1 C25 C26 14.6(3) . . . . ?
C24 N3 C26 C25 15.3(3) . . . . ?
C24 N3 C26 C27 -107.8(3) . . . . ?
C24 C20 C21 C22 174.3(3) . . . . ?
C25 O1 C24 N3 -5.3(3) . . . . ?
C25 O1 C24 C20 177.3(2) . . . . ?
C25 C26 C27 C28 76.2(4) . . . . ?
C25 C26 C27 C29 -49.4(3) . . . . ?
C26 N3 C24 O1 -7.0(3) . . . . ?
C26 N3 C24 C20 170.0(2) . . . . ?
C30 Co1 N1 C1 -16.0(2) . . . . ?
C30 Co1 N1 C13 168.37(19) . . . . ?
C30 Co1 N3 C24 -152.2(2) . . . . ?
C30 Co1 N3 C26 38.6(2) . . . . ?

loop_
_twin_individual_id
_twin_individual_mass_fraction_refined
1 0.953(5)
2 0.047(5)
